data_4037947
loop_
_publ_author_name
'Shen, Xuanyu'
'Shatskiy, Andrey'
'Chen, Yan'
'K\"ark\"as, Markus D'
'Wang, Xiang-Shan'
'Liu, Jian-Quan'

_publ_section_title
;
 Silver-Assisted [3 + 2] Annulation of Nitrones with Isocyanides:
 Synthesis of 2,3,4-Trisubstituted 1,2,4-Oxadiazolidin-5-ones.
;
_journal_name_full 'The Journal of organic chemistry'
_journal_paper_doi 10.1021/acs.joc.9b03279
_journal_year 2020
_chemical_formula_sum 'C20 H15 Br N2 O2'
_chemical_formula_weight 395.25
_space_group_IT_number 14
_space_group_name_Hall '-P 2ybc'
_space_group_name_H-M_alt 'P 1 21/c 1'
_symmetry_cell_setting monoclinic
_symmetry_space_group_name_H-M 'P 1 21/c 1'
_atom_sites_solution_hydrogens geom
_atom_sites_solution_primary direct
_atom_sites_solution_secondary difmap
_audit_creation_method SHELXL-97
_cell_angle_alpha 90.00
_cell_angle_beta 119.03
_cell_angle_gamma 90.00
_cell_formula_units_Z 4
_cell_length_a 17.9016(14)
_cell_length_b 6.3035(5)
_cell_length_c 17.9016(14)
_cell_measurement_reflns_used 3403
_cell_measurement_temperature 273(2)
_cell_measurement_theta_max 28.25
_cell_measurement_theta_min 2.28
_cell_volume 1766.3(2)
_computing_cell_refinement 'Bruker SMART'
_computing_data_collection 'Bruker SMART'
_computing_data_reduction 'Bruker SAINT'
_computing_molecular_graphics 'Bruker SHELXTL'
_computing_publication_material 'Bruker SHELXTL'
_computing_structure_refinement 'SHELXL-97 (Sheldrick, 1997)'
_computing_structure_solution 'SHELXS-97 (Sheldrick, 1990)'
_diffrn_ambient_temperature 273(2)
_diffrn_measured_fraction_theta_full 0.996
_diffrn_measured_fraction_theta_max 0.996
_diffrn_measurement_device_type 'CCD area detector'
_diffrn_measurement_method 'phi and omega scans'
_diffrn_radiation_monochromator graphite
_diffrn_radiation_source 'fine-focus sealed tube'
_diffrn_radiation_type MoK\a
_diffrn_radiation_wavelength 0.71073
_diffrn_reflns_av_R_equivalents 0.0381
_diffrn_reflns_av_sigmaI/netI 0.0405
_diffrn_reflns_limit_h_max 21
_diffrn_reflns_limit_h_min -19
_diffrn_reflns_limit_k_max 7
_diffrn_reflns_limit_k_min -6
_diffrn_reflns_limit_l_max 21
_diffrn_reflns_limit_l_min -20
_diffrn_reflns_number 8266
_diffrn_reflns_theta_full 25.02
_diffrn_reflns_theta_max 25.02
_diffrn_reflns_theta_min 2.60
_exptl_absorpt_coefficient_mu 2.343
_exptl_absorpt_correction_type none
_exptl_crystal_colour colourless
_exptl_crystal_density_diffrn 1.486
_exptl_crystal_density_method 'not measured'
_exptl_crystal_description needle-like
_exptl_crystal_F_000 800
_exptl_crystal_size_max 0.34
_exptl_crystal_size_mid 0.32
_exptl_crystal_size_min 0.25
_refine_diff_density_max 0.719
_refine_diff_density_min -0.568
_refine_diff_density_rms 0.057
_refine_ls_extinction_coef 0.0036(7)
_refine_ls_extinction_expression Fc^*^=kFc[1+0.001xFc^2^\l^3^/sin(2\q)]^-1/4^
_refine_ls_extinction_method SHELXL
_refine_ls_goodness_of_fit_ref 1.052
_refine_ls_hydrogen_treatment constr
_refine_ls_matrix_type full
_refine_ls_number_parameters 227
_refine_ls_number_reflns 3113
_refine_ls_number_restraints 0
_refine_ls_restrained_S_all 1.052
_refine_ls_R_factor_all 0.0470
_refine_ls_R_factor_gt 0.0364
_refine_ls_shift/su_max 0.000
_refine_ls_shift/su_mean 0.000
_refine_ls_structure_factor_coef Fsqd
_refine_ls_weighting_details 'calc w=1/[\s^2^(Fo^2^)+(0.0466P)^2^+0.5760P] where P=(Fo^2^+2Fc^2^)/3'
_refine_ls_weighting_scheme calc
_refine_ls_wR_factor_gt 0.0902
_refine_ls_wR_factor_ref 0.0965
_reflns_number_gt 2473
_reflns_number_total 3113
_reflns_threshold_expression >2sigma(I)
_cod_data_source_file jo9b03279_si_002.cif
_cod_data_source_block a
_cod_depositor_comments
;
The following automatic conversions were performed:

data item '_symmetry_cell_setting' value 'Monoclinic' was changed to
'monoclinic' in accordance with the
/home/data/users/saulius/crontab/automatic-downloads/rss-feeds/ACS/lib/dictionaries/cif_core.dic
dictionary named 'cif_core.dic' version 2.4.2 last updated on
2011-04-26.

Automatic conversion script
Id: cif_fix_values 7556 2019-12-06 15:28:31Z antanas 
;
_cod_original_cell_volume 1766.2(2)
_cod_original_sg_symbol_H-M P2(1)/c
_cod_database_code 4037947

loop_
_symmetry_equiv_pos_as_xyz
'x, y, z'
'-x, y+1/2, -z+1/2'
'-x, -y, -z'
'x, -y-1/2, z-1/2'

loop_
_atom_site_label
_atom_site_type_symbol
_atom_site_fract_x
_atom_site_fract_y
_atom_site_fract_z
_atom_site_U_iso_or_equiv
_atom_site_adp_type
_atom_site_occupancy
_atom_site_symmetry_multiplicity
_atom_site_calc_flag
_atom_site_refinement_flags
_atom_site_disorder_assembly
_atom_site_disorder_group
Br1 Br 0.431110(19) 0.51357(6) 0.287501(18) 0.06855(17) Uani 1 1 d . . .
O1 O 0.71359(12) 1.0730(3) 0.65606(11) 0.0467(4) Uani 1 1 d . . .
O2 O 0.81944(10) 0.8805(2) 0.75748(9) 0.0364(4) Uani 1 1 d . . .
N1 N 0.72401(11) 0.7088(3) 0.64224(10) 0.0281(4) Uani 1 1 d . . .
N2 N 0.83548(11) 0.6562(3) 0.77709(11) 0.0308(4) Uani 1 1 d . . .
C1 C 0.74601(15) 0.9019(4) 0.68030(14) 0.0335(5) Uani 1 1 d . . .
C2 C 0.79171(13) 0.5548(3) 0.69136(13) 0.0289(5) Uani 1 1 d . . .
H2A H 0.7668 0.4187 0.6943 0.035 Uiso 1 1 calc R . .
C3 C 0.80169(13) 0.5962(4) 0.83256(12) 0.0302(5) Uani 1 1 d . . .
C4 C 0.82236(16) 0.3930(4) 0.86710(15) 0.0431(6) Uani 1 1 d . . .
H4A H 0.8553 0.3036 0.8535 0.052 Uiso 1 1 calc R . .
C5 C 0.79312(19) 0.3257(4) 0.92215(15) 0.0508(7) Uani 1 1 d . . .
H5A H 0.8063 0.1899 0.9453 0.061 Uiso 1 1 calc R . .
C6 C 0.74484(19) 0.4581(4) 0.94261(16) 0.0496(7) Uani 1 1 d . . .
H6A H 0.7253 0.4117 0.9794 0.060 Uiso 1 1 calc R . .
C7 C 0.72534(17) 0.6585(4) 0.90884(15) 0.0463(6) Uani 1 1 d . . .
H7A H 0.6930 0.7481 0.9232 0.056 Uiso 1 1 calc R . .
C8 C 0.75345(15) 0.7283(4) 0.85363(14) 0.0374(5) Uani 1 1 d . . .
H8A H 0.7398 0.8642 0.8307 0.045 Uiso 1 1 calc R . .
C9 C 0.85404(14) 0.5227(3) 0.65774(14) 0.0324(5) Uani 1 1 d . . .
C10 C 0.89909(15) 0.3330(4) 0.67629(15) 0.0402(6) Uani 1 1 d . . .
H10A H 0.8880 0.2266 0.7056 0.048 Uiso 1 1 calc R . .
C11 C 0.96019(16) 0.3016(5) 0.65149(16) 0.0509(7) Uani 1 1 d . . .
H11A H 0.9906 0.1749 0.6646 0.061 Uiso 1 1 calc R . .
C12 C 0.97626(17) 0.4574(5) 0.60739(17) 0.0530(7) Uani 1 1 d . . .
H12A H 1.0175 0.4358 0.5907 0.064 Uiso 1 1 calc R . .
C13 C 0.93175(16) 0.6441(5) 0.58797(16) 0.0505(7) Uani 1 1 d . . .
H13A H 0.9424 0.7485 0.5576 0.061 Uiso 1 1 calc R . .
C14 C 0.87085(15) 0.6781(4) 0.61335(14) 0.0404(6) Uani 1 1 d . . .
H14A H 0.8412 0.8059 0.6005 0.049 Uiso 1 1 calc R . .
C15 C 0.65440(13) 0.6675(3) 0.55951(12) 0.0290(5) Uani 1 1 d . . .
C16 C 0.59407(15) 0.8217(4) 0.51305(15) 0.0411(6) Uani 1 1 d . . .
H16A H 0.5981 0.9560 0.5362 0.049 Uiso 1 1 calc R . .
C17 C 0.52802(16) 0.7751(4) 0.43227(15) 0.0480(6) Uani 1 1 d . . .
H17A H 0.4878 0.8784 0.4011 0.058 Uiso 1 1 calc R . .
C18 C 0.52181(15) 0.5765(5) 0.39804(15) 0.0421(6) Uani 1 1 d . . .
C19 C 0.58077(16) 0.4236(4) 0.44342(15) 0.0448(6) Uani 1 1 d . . .
H19A H 0.5763 0.2894 0.4200 0.054 Uiso 1 1 calc R . .
C20 C 0.64717(16) 0.4688(4) 0.52440(15) 0.0393(6) Uani 1 1 d . . .
H20A H 0.6871 0.3644 0.5552 0.047 Uiso 1 1 calc R . .

loop_
_atom_site_aniso_label
_atom_site_aniso_U_11
_atom_site_aniso_U_22
_atom_site_aniso_U_33
_atom_site_aniso_U_23
_atom_site_aniso_U_13
_atom_site_aniso_U_12
Br1 0.0409(2) 0.0996(3) 0.0399(2) -0.00831(14) -0.00023(15) -0.00462(15)
O1 0.0600(11) 0.0225(9) 0.0493(10) 0.0046(7) 0.0201(9) 0.0003(8)
O2 0.0416(9) 0.0261(8) 0.0359(8) -0.0023(6) 0.0145(7) -0.0090(7)
N1 0.0277(9) 0.0240(10) 0.0301(9) 0.0015(7) 0.0120(8) 0.0006(7)
N2 0.0316(10) 0.0262(10) 0.0313(9) -0.0010(7) 0.0128(8) -0.0034(7)
C1 0.0409(13) 0.0266(12) 0.0361(12) -0.0010(10) 0.0211(11) -0.0057(10)
C2 0.0261(11) 0.0282(12) 0.0276(11) 0.0013(8) 0.0093(9) -0.0003(8)
C3 0.0275(11) 0.0323(12) 0.0244(10) -0.0035(9) 0.0074(9) -0.0044(9)
C4 0.0503(15) 0.0349(14) 0.0389(13) 0.0016(11) 0.0175(12) 0.0015(11)
C5 0.0706(18) 0.0386(15) 0.0359(13) 0.0060(11) 0.0201(13) -0.0097(13)
C6 0.0592(18) 0.0612(19) 0.0318(13) -0.0067(12) 0.0247(13) -0.0184(14)
C7 0.0510(15) 0.0524(17) 0.0392(13) -0.0101(12) 0.0249(12) -0.0061(12)
C8 0.0414(13) 0.0352(13) 0.0330(11) -0.0050(10) 0.0160(11) -0.0031(10)
C9 0.0273(12) 0.0369(13) 0.0277(11) -0.0017(9) 0.0091(10) -0.0002(9)
C10 0.0361(13) 0.0399(14) 0.0408(13) 0.0016(10) 0.0157(11) 0.0060(10)
C11 0.0349(14) 0.0610(18) 0.0510(15) -0.0009(13) 0.0164(12) 0.0128(12)
C12 0.0316(14) 0.083(2) 0.0442(15) -0.0059(14) 0.0182(12) 0.0061(13)
C13 0.0419(15) 0.070(2) 0.0434(14) 0.0054(13) 0.0238(12) -0.0029(13)
C14 0.0400(13) 0.0438(15) 0.0376(13) 0.0073(10) 0.0190(11) 0.0033(11)
C15 0.0266(11) 0.0327(12) 0.0288(11) 0.0021(9) 0.0143(9) -0.0014(9)
C16 0.0353(13) 0.0429(15) 0.0421(13) -0.0012(11) 0.0165(11) 0.0114(11)
C17 0.0350(13) 0.0602(18) 0.0408(13) 0.0043(12) 0.0121(11) 0.0180(12)
C18 0.0273(12) 0.0603(17) 0.0325(12) -0.0009(11) 0.0096(10) -0.0051(11)
C19 0.0472(15) 0.0365(14) 0.0369(13) -0.0031(11) 0.0094(12) -0.0090(11)
C20 0.0387(14) 0.0318(14) 0.0362(13) 0.0036(9) 0.0093(11) -0.0002(10)

loop_
_atom_type_symbol
_atom_type_description
_atom_type_scat_dispersion_real
_atom_type_scat_dispersion_imag
_atom_type_scat_source
C C 0.0033 0.0016 'International Tables Vol C Tables 4.2.6.8 and 6.1.1.4'
H H 0.0000 0.0000 'International Tables Vol C Tables 4.2.6.8 and 6.1.1.4'
N N 0.0061 0.0033 'International Tables Vol C Tables 4.2.6.8 and 6.1.1.4'
O O 0.0106 0.0060 'International Tables Vol C Tables 4.2.6.8 and 6.1.1.4'
Br Br -0.2901 2.4595 'International Tables Vol C Tables 4.2.6.8 and 6.1.1.4'

loop_
_geom_angle_atom_site_label_1
_geom_angle_atom_site_label_2
_geom_angle_atom_site_label_3
_geom_angle
_geom_angle_site_symmetry_1
_geom_angle_site_symmetry_3
_geom_angle_publ_flag
C1 O2 N2 108.59(15) . . ?
C1 N1 C15 125.53(18) . . ?
C1 N1 C2 109.80(17) . . ?
C15 N1 C2 123.71(17) . . ?
C3 N2 O2 108.80(15) . . ?
C3 N2 C2 114.28(16) . . ?
O2 N2 C2 103.05(14) . . ?
O1 C1 N1 130.7(2) . . ?
O1 C1 O2 120.6(2) . . ?
N1 C1 O2 108.63(18) . . ?
N1 C2 N2 101.69(16) . . ?
N1 C2 C9 113.80(17) . . ?
N2 C2 C9 110.26(17) . . ?
N1 C2 H2A 110.3 . . ?
N2 C2 H2A 110.3 . . ?
C9 C2 H2A 110.3 . . ?
C8 C3 C4 120.1(2) . . ?
C8 C3 N2 123.9(2) . . ?
C4 C3 N2 115.94(19) . . ?
C5 C4 C3 119.1(2) . . ?
C5 C4 H4A 120.4 . . ?
C3 C4 H4A 120.4 . . ?
C6 C5 C4 120.4(2) . . ?
C6 C5 H5A 119.8 . . ?
C4 C5 H5A 119.8 . . ?
C7 C6 C5 120.1(2) . . ?
C7 C6 H6A 120.0 . . ?
C5 C6 H6A 120.0 . . ?
C6 C7 C8 120.4(2) . . ?
C6 C7 H7A 119.8 . . ?
C8 C7 H7A 119.8 . . ?
C3 C8 C7 119.9(2) . . ?
C3 C8 H8A 120.1 . . ?
C7 C8 H8A 120.1 . . ?
C14 C9 C10 118.9(2) . . ?
C14 C9 C2 122.7(2) . . ?
C10 C9 C2 118.3(2) . . ?
C11 C10 C9 120.4(2) . . ?
C11 C10 H10A 119.8 . . ?
C9 C10 H10A 119.8 . . ?
C12 C11 C10 120.1(3) . . ?
C12 C11 H11A 119.9 . . ?
C10 C11 H11A 119.9 . . ?
C13 C12 C11 120.1(2) . . ?
C13 C12 H12A 119.9 . . ?
C11 C12 H12A 119.9 . . ?
C12 C13 C14 120.2(2) . . ?
C12 C13 H13A 119.9 . . ?
C14 C13 H13A 119.9 . . ?
C9 C14 C13 120.2(2) . . ?
C9 C14 H14A 119.9 . . ?
C13 C14 H14A 119.9 . . ?
C20 C15 C16 119.3(2) . . ?
C20 C15 N1 118.79(19) . . ?
C16 C15 N1 121.9(2) . . ?
C17 C16 C15 119.9(2) . . ?
C17 C16 H16A 120.0 . . ?
C15 C16 H16A 120.0 . . ?
C18 C17 C16 120.2(2) . . ?
C18 C17 H17A 119.9 . . ?
C16 C17 H17A 119.9 . . ?
C19 C18 C17 120.3(2) . . ?
C19 C18 Br1 119.7(2) . . ?
C17 C18 Br1 119.96(19) . . ?
C18 C19 C20 119.9(2) . . ?
C18 C19 H19A 120.0 . . ?
C20 C19 H19A 120.0 . . ?
C15 C20 C19 120.4(2) . . ?
C15 C20 H20A 119.8 . . ?
C19 C20 H20A 119.8 . . ?

loop_
_geom_bond_atom_site_label_1
_geom_bond_atom_site_label_2
_geom_bond_distance
_geom_bond_site_symmetry_2
_geom_bond_publ_flag
Br1 C18 1.895(2) . ?
O1 C1 1.201(3) . ?
O2 C1 1.376(3) . ?
O2 N2 1.452(2) . ?
N1 C1 1.357(3) . ?
N1 C15 1.422(3) . ?
N1 C2 1.466(3) . ?
N2 C3 1.442(3) . ?
N2 C2 1.487(3) . ?
C2 C9 1.517(3) . ?
C2 H2A 0.9800 . ?
C3 C8 1.378(3) . ?
C3 C4 1.392(3) . ?
C4 C5 1.388(3) . ?
C4 H4A 0.9300 . ?
C5 C6 1.373(4) . ?
C5 H5A 0.9300 . ?
C6 C7 1.371(4) . ?
C6 H6A 0.9300 . ?
C7 C8 1.381(3) . ?
C7 H7A 0.9300 . ?
C8 H8A 0.9300 . ?
C9 C14 1.384(3) . ?
C9 C10 1.389(3) . ?
C10 C11 1.380(3) . ?
C10 H10A 0.9300 . ?
C11 C12 1.375(4) . ?
C11 H11A 0.9300 . ?
C12 C13 1.368(4) . ?
C12 H12A 0.9300 . ?
C13 C14 1.386(3) . ?
C13 H13A 0.9300 . ?
C14 H14A 0.9300 . ?
C15 C20 1.379(3) . ?
C15 C16 1.389(3) . ?
C16 C17 1.384(3) . ?
C16 H16A 0.9300 . ?
C17 C18 1.374(4) . ?
C17 H17A 0.9300 . ?
C18 C19 1.368(4) . ?
C19 C20 1.387(3) . ?
C19 H19A 0.9300 . ?
C20 H20A 0.9300 . ?

loop_
_geom_torsion_atom_site_label_1
_geom_torsion_atom_site_label_2
_geom_torsion_atom_site_label_3
_geom_torsion_atom_site_label_4
_geom_torsion
_geom_torsion_site_symmetry_1
_geom_torsion_site_symmetry_2
_geom_torsion_site_symmetry_3
_geom_torsion_site_symmetry_4
_geom_torsion_publ_flag
C1 O2 N2 C3 -96.34(18) . . . . ?
C1 O2 N2 C2 25.32(19) . . . . ?
C15 N1 C1 O1 1.5(4) . . . . ?
C2 N1 C1 O1 170.6(2) . . . . ?
C15 N1 C1 O2 -176.40(17) . . . . ?
C2 N1 C1 O2 -7.3(2) . . . . ?
N2 O2 C1 O1 170.06(18) . . . . ?
N2 O2 C1 N1 -11.8(2) . . . . ?
C1 N1 C2 N2 22.4(2) . . . . ?
C15 N1 C2 N2 -168.26(16) . . . . ?
C1 N1 C2 C9 -96.1(2) . . . . ?
C15 N1 C2 C9 73.2(2) . . . . ?
C3 N2 C2 N1 90.16(19) . . . . ?
O2 N2 C2 N1 -27.71(18) . . . . ?
C3 N2 C2 C9 -148.80(18) . . . . ?
O2 N2 C2 C9 93.33(18) . . . . ?
O2 N2 C3 C8 7.1(3) . . . . ?
C2 N2 C3 C8 -107.4(2) . . . . ?
O2 N2 C3 C4 -171.29(17) . . . . ?
C2 N2 C3 C4 74.2(2) . . . . ?
C8 C3 C4 C5 0.5(3) . . . . ?
N2 C3 C4 C5 179.0(2) . . . . ?
C3 C4 C5 C6 -0.3(4) . . . . ?
C4 C5 C6 C7 -0.2(4) . . . . ?
C5 C6 C7 C8 0.5(4) . . . . ?
C4 C3 C8 C7 -0.2(3) . . . . ?
N2 C3 C8 C7 -178.6(2) . . . . ?
C6 C7 C8 C3 -0.3(4) . . . . ?
N1 C2 C9 C14 27.2(3) . . . . ?
N2 C2 C9 C14 -86.3(2) . . . . ?
N1 C2 C9 C10 -156.1(2) . . . . ?
N2 C2 C9 C10 90.4(2) . . . . ?
C14 C9 C10 C11 0.7(3) . . . . ?
C2 C9 C10 C11 -176.1(2) . . . . ?
C9 C10 C11 C12 -0.7(4) . . . . ?
C10 C11 C12 C13 0.0(4) . . . . ?
C11 C12 C13 C14 0.6(4) . . . . ?
C10 C9 C14 C13 0.0(3) . . . . ?
C2 C9 C14 C13 176.6(2) . . . . ?
C12 C13 C14 C9 -0.7(4) . . . . ?
C1 N1 C15 C20 170.8(2) . . . . ?
C2 N1 C15 C20 3.2(3) . . . . ?
C1 N1 C15 C16 -8.7(3) . . . . ?
C2 N1 C15 C16 -176.4(2) . . . . ?
C20 C15 C16 C17 -0.4(3) . . . . ?
N1 C15 C16 C17 179.1(2) . . . . ?
C15 C16 C17 C18 0.2(4) . . . . ?
C16 C17 C18 C19 0.0(4) . . . . ?
C16 C17 C18 Br1 179.87(19) . . . . ?
C17 C18 C19 C20 0.0(4) . . . . ?
Br1 C18 C19 C20 -179.88(19) . . . . ?
C16 C15 C20 C19 0.4(3) . . . . ?
N1 C15 C20 C19 -179.2(2) . . . . ?
C18 C19 C20 C15 -0.2(4) . . . . ?
